data_7029767
loop_
_publ_author_name
'Gusev, Alexey N'
'Nemec, Ivan'
'Herchel, Radovan'
'Bayjyyev, Eziz'
'Nyshchimenko, Galyna A'
'Alexandrov, Grigory G'
'Eremenko, Igor L'
'Tr\'avn\'i\<cek, Zden\<ek'
'Hasegawa, Miki'
'Linert, Wolfgang'

_publ_section_title
;
 Versatile coordination modes of
 bis[5-(2-pyridine-2-yl)-1,2,4-triazole-3-yl]alkanes in Cu(ii) complexes.
;
_journal_issue 19
_journal_name_full 'Dalton transactions (Cambridge, England : 2003)'
_journal_page_first 7153
_journal_page_last 7165
_journal_paper_doi 10.1039/c4dt00462k
_journal_volume 43
_journal_year 2014
_chemical_formula_sum 'C61 H62 Cl8 Cu4 N32 O38'
_chemical_formula_weight 2389.19
_chemical_name_systematic
; 
 ? 
;
_space_group_IT_number 14
_symmetry_cell_setting monoclinic
_symmetry_space_group_name_Hall '-P 2yn'
_symmetry_space_group_name_H-M 'P 1 21/n 1'
_atom_sites_solution_hydrogens geom
_atom_sites_solution_primary direct
_atom_sites_solution_secondary difmap
_audit_creation_method SHELXL-97
_cell_angle_alpha 90.00
_cell_angle_beta 98.5580(10)
_cell_angle_gamma 90.00
_cell_formula_units_Z 4
_cell_length_a 17.7867(13)
_cell_length_b 26.4574(18)
_cell_length_c 19.7560(13)
_cell_measurement_reflns_used 5949
_cell_measurement_temperature 120(2)
_cell_measurement_theta_max 22.25
_cell_measurement_theta_min 2.32
_cell_volume 9193.5(11)
_computing_cell_refinement 'Bruker SAINT'
_computing_data_collection 'Bruker APEX2'
_computing_data_reduction 'Bruker SAINT'
_computing_molecular_graphics 'Bruker SHELXTL'
_computing_publication_material 'Bruker SHELXTL'
_computing_structure_refinement 'SHELXL-97 (Sheldrick, 1997)'
_computing_structure_solution 'SHELXS-97 (Sheldrick, 1990)'
_diffrn_ambient_temperature 120(2)
_diffrn_measured_fraction_theta_full 0.995
_diffrn_measured_fraction_theta_max 0.995
_diffrn_measurement_device_type 'Bruker APEX-II CCD'
_diffrn_measurement_method '\f and \w scans'
_diffrn_radiation_monochromator graphite
_diffrn_radiation_source 'fine-focus sealed tube'
_diffrn_radiation_type MoK\a
_diffrn_radiation_wavelength 0.71073
_diffrn_reflns_av_R_equivalents 0.0800
_diffrn_reflns_av_sigmaI/netI 0.0998
_diffrn_reflns_limit_h_max 23
_diffrn_reflns_limit_h_min -23
_diffrn_reflns_limit_k_max 30
_diffrn_reflns_limit_k_min -34
_diffrn_reflns_limit_l_max 20
_diffrn_reflns_limit_l_min -25
_diffrn_reflns_number 62418
_diffrn_reflns_theta_full 27.52
_diffrn_reflns_theta_max 27.52
_diffrn_reflns_theta_min 1.44
_diffrn_standards_number 0
_exptl_absorpt_coefficient_mu 1.251
_exptl_absorpt_correction_T_max 0.7477
_exptl_absorpt_correction_T_min 0.6377
_exptl_absorpt_correction_type empirical
_exptl_absorpt_process_details sadabs
_exptl_crystal_density_diffrn 1.726
_exptl_crystal_density_method 'not measured'
_exptl_crystal_description plate
_exptl_crystal_F_000 4832
_exptl_crystal_size_max 0.43
_exptl_crystal_size_mid 0.15
_exptl_crystal_size_min 0.11
_refine_diff_density_max 2.171
_refine_diff_density_min -2.171
_refine_diff_density_rms 0.192
_refine_ls_extinction_method none
_refine_ls_goodness_of_fit_ref 1.008
_refine_ls_hydrogen_treatment constr
_refine_ls_matrix_type full
_refine_ls_number_parameters 1169
_refine_ls_number_reflns 21065
_refine_ls_number_restraints 304
_refine_ls_restrained_S_all 2.919
_refine_ls_R_factor_all 0.1392
_refine_ls_R_factor_gt 0.0791
_refine_ls_shift/su_max 0.028
_refine_ls_shift/su_mean 0.002
_refine_ls_structure_factor_coef Fsqd
_refine_ls_weighting_details 'calc w=1/[\s^2^(Fo^2^)+(0.0910P)^2^+11.0000P] where P=(Fo^2^+2Fc^2^)/3'
_refine_ls_weighting_scheme calc
_refine_ls_wR_factor_gt 0.2139
_refine_ls_wR_factor_ref 0.2414
_reflns_number_gt 12420
_reflns_number_total 21065
_reflns_threshold_expression >2sigma(I)
_cod_data_source_file c4dt00462k2.cif
_cod_data_source_block complex5
_cod_depositor_comments
;Adding full bibliography for
 ./tmp-cod-update-bibliographies-12899/cifs/7029767.cif.
;
_cod_original_sg_symbol_H-M P2(1)/n
_cod_database_code 7029767

loop_
_symmetry_equiv_pos_as_xyz
'x, y, z'
'-x+1/2, y+1/2, -z+1/2'
'-x, -y, -z'
'x-1/2, -y-1/2, z-1/2'

loop_
_atom_site_label
_atom_site_type_symbol
_atom_site_fract_x
_atom_site_fract_y
_atom_site_fract_z
_atom_site_U_iso_or_equiv
_atom_site_adp_type
_atom_site_occupancy
_atom_site_symmetry_multiplicity
_atom_site_calc_flag
_atom_site_refinement_flags
Cu1 Cu 0.61048(17) 0.41772(11) 0.81566(14) 0.0232(7) Uani 1 1 d .
Cu2 Cu 0.51058(18) 0.28653(11) 0.83070(15) 0.0259(7) Uani 1 1 d .
Cu3 Cu 0.42229(17) 0.31695(12) 0.63848(15) 0.0251(7) Uani 1 1 d .
Cu4 Cu 0.40761(17) 0.45442(11) 0.71729(15) 0.0235(7) Uani 1 1 d .
N1 N 0.3771(13) 0.2434(8) 0.6820(11) 0.031(5) Uani 1 1 d .
N2 N 0.3757(12) 0.3416(8) 0.7181(11) 0.026(4) Uani 1 1 d .
N3 N 0.3558(12) 0.3892(8) 0.7377(11) 0.026(4) Uani 1 1 d .
N4 N 0.2854(13) 0.3322(8) 0.7837(12) 0.031(5) Uani 1 1 d .
H4B H 0.2527 0.3183 0.8075 0.037 Uiso 1 1 calc R
N5 N 0.2499(12) 0.5149(8) 0.8225(11) 0.031(5) Uani 1 1 d .
H5A H 0.2109 0.5147 0.8452 0.037 Uiso 1 1 calc R
N6 N 0.2871(13) 0.5572(8) 0.8072(11) 0.030(5) Uani 1 1 d .
N7 N 0.3375(12) 0.4873(8) 0.7681(11) 0.029(5) Uani 1 1 d .
N8 N 0.4439(12) 0.5307(8) 0.7154(10) 0.026(4) Uani 1 1 d .
N9 N 0.5189(13) 0.2086(8) 0.8108(11) 0.030(5) Uani 1 1 d .
N10 N 0.4075(16) 0.1927(9) 0.9476(13) 0.042(6) Uani 1 1 d .
N11 N 0.3815(16) 0.2371(9) 0.9704(13) 0.042(6) Uani 1 1 d .
H11A H 0.3518 0.2395 1.0021 0.051 Uiso 1 1 calc R
N12 N 0.4490(13) 0.2588(8) 0.8936(11) 0.030(5) Uani 1 1 d .
N13 N 0.4836(12) 0.3539(8) 0.8657(10) 0.025(4) Uani 1 1 d .
N14 N 0.5146(12) 0.3995(8) 0.8492(10) 0.024(4) Uani 1 1 d .
N15 N 0.4338(13) 0.4158(8) 0.9229(11) 0.031(5) Uani 1 1 d .
H15B H 0.4062 0.4321 0.9493 0.037 Uiso 1 1 calc R
N16 N 0.5684(12) 0.4941(8) 0.8489(10) 0.024(4) Uani 1 1 d .
N17 N 0.3192(13) 0.3296(9) 0.5696(11) 0.033(5) Uani 1 1 d .
N18 N 0.4392(14) 0.3171(9) 0.4378(11) 0.035(5) Uani 1 1 d .
N19 N 0.5138(13) 0.3093(8) 0.4626(11) 0.032(5) Uani 1 1 d .
H19B H 0.5499 0.3054 0.4370 0.038 Uiso 1 1 calc R
N20 N 0.4592(12) 0.3157(8) 0.5523(11) 0.028(5) Uani 1 1 d .
N21 N 0.5312(12) 0.3078(8) 0.6803(10) 0.026(4) Uani 1 1 d .
N22 N 0.5573(12) 0.3059(7) 0.7492(10) 0.024(4) Uani 1 1 d .
N23 N 0.6583(12) 0.3007(8) 0.6956(11) 0.027(5) Uani 1 1 d .
H23C H 0.7055 0.2983 0.6877 0.032 Uiso 1 1 calc R
N24 N 0.6374(13) 0.2864(8) 0.8742(11) 0.030(5) Uani 1 1 d .
N25 N 0.3729(12) 0.4527(8) 0.6023(10) 0.026(4) Uani 1 1 d .
N26 N 0.5015(11) 0.4295(7) 0.6849(10) 0.022(4) Uani 1 1 d .
N27 N 0.5754(11) 0.4240(7) 0.7147(10) 0.022(4) Uani 1 1 d .
N28 N 0.5738(11) 0.4308(8) 0.6021(10) 0.023(4) Uani 1 1 d .
H28B H 0.5882 0.4321 0.5614 0.027 Uiso 1 1 calc R
N29 N 0.8183(13) 0.4260(12) 0.7564(12) 0.047(7) Uani 1 1 d .
H29B H 0.8514 0.4277 0.7275 0.056 Uiso 1 1 calc R
N30 N 0.8381(14) 0.4252(12) 0.8264(12) 0.049(7) Uani 1 1 d .
N31 N 0.7120(11) 0.4213(8) 0.7943(10) 0.024(4) Uani 1 1 d .
N32 N 0.6763(12) 0.4073(8) 0.9138(10) 0.026(4) Uani 1 1 d .
C1 C 0.3865(17) 0.1945(10) 0.6684(15) 0.036(6) Uani 1 1 d .
H1A H 0.4154 0.1854 0.6336 0.043 Uiso 1 1 calc R
C2 C 0.3550(19) 0.1566(11) 0.7040(16) 0.044(8) Uani 1 1 d .
H2A H 0.3629 0.1221 0.6935 0.053 Uiso 1 1 calc R
C3 C 0.3133(19) 0.1684(11) 0.7535(16) 0.044(8) Uani 1 1 d .
H3A H 0.2916 0.1424 0.7776 0.053 Uiso 1 1 calc R
C4 C 0.3019(17) 0.2193(11) 0.7693(16) 0.039(7) Uani 1 1 d .
H4A H 0.2723 0.2289 0.8034 0.047 Uiso 1 1 calc R
C5 C 0.3365(15) 0.2550(10) 0.7322(14) 0.031(6) Uani 1 1 d .
C6 C 0.3318(14) 0.3095(10) 0.7458(13) 0.029(5) Uani 1 1 d .
C7 C 0.3008(15) 0.3815(10) 0.7767(13) 0.029(5) Uani 1 1 d .
C8 C 0.2541(16) 0.4205(10) 0.8059(15) 0.034(6) Uani 1 1 d .
H8A H 0.2008 0.4175 0.7830 0.041 Uiso 1 1 calc R
H8B H 0.2547 0.4131 0.8551 0.041 Uiso 1 1 calc R
C9 C 0.2800(14) 0.4737(10) 0.7988(12) 0.026(5) Uani 1 1 d .
C10 C 0.3392(15) 0.5386(10) 0.7737(13) 0.030(6) Uani 1 1 d .
C11 C 0.3989(16) 0.5641(10) 0.7432(13) 0.030(6) Uani 1 1 d .
C12 C 0.4110(17) 0.6157(10) 0.7433(15) 0.037(6) Uani 1 1 d .
H12A H 0.3784 0.6382 0.7627 0.044 Uiso 1 1 calc R
C13 C 0.4725(18) 0.6339(11) 0.7140(16) 0.041(7) Uani 1 1 d .
H13A H 0.4822 0.6692 0.7128 0.050 Uiso 1 1 calc R
C14 C 0.5185(17) 0.6004(11) 0.6871(15) 0.037(6) Uani 1 1 d .
H14A H 0.5610 0.6123 0.6678 0.044 Uiso 1 1 calc R
C15 C 0.5031(15) 0.5488(10) 0.6880(13) 0.030(6) Uani 1 1 d .
H15A H 0.5353 0.5259 0.6688 0.037 Uiso 1 1 calc R
C16 C 0.5569(16) 0.1865(10) 0.7655(15) 0.034(6) Uani 1 1 d .
H16A H 0.5775 0.2068 0.7331 0.041 Uiso 1 1 calc R
C17 C 0.5669(17) 0.1349(11) 0.7646(17) 0.041(7) Uani 1 1 d .
H17A H 0.5946 0.1204 0.7319 0.049 Uiso 1 1 calc R
C18 C 0.5378(18) 0.1045(11) 0.8097(17) 0.044(7) Uani 1 1 d .
H18A H 0.5454 0.0690 0.8093 0.052 Uiso 1 1 calc R
C19 C 0.4970(16) 0.1266(11) 0.8559(16) 0.038(6) Uani 1 1 d .
H19A H 0.4749 0.1065 0.8877 0.045 Uiso 1 1 calc R
C20 C 0.4888(16) 0.1789(10) 0.8552(14) 0.032(6) Uani 1 1 d .
C21 C 0.4478(17) 0.2078(10) 0.9017(14) 0.033(6) Uani 1 1 d .
C22 C 0.4071(16) 0.2765(10) 0.9383(13) 0.032(6) Uani 1 1 d .
C23 C 0.3904(17) 0.3310(10) 0.9482(15) 0.035(6) Uani 1 1 d .
H23A H 0.4005 0.3388 0.9977 0.042 Uiso 1 1 calc R
H23B H 0.3357 0.3371 0.9323 0.042 Uiso 1 1 calc R
C24 C 0.4363(16) 0.3664(10) 0.9108(13) 0.029(6) Uani 1 1 d .
C25 C 0.4838(14) 0.4345(9) 0.8846(12) 0.023(5) Uani 1 1 d .
C26 C 0.5085(15) 0.4872(9) 0.8818(12) 0.026(5) Uani 1 1 d .
C27 C 0.4736(16) 0.5264(10) 0.9125(13) 0.031(6) Uani 1 1 d .
H27A H 0.4329 0.5195 0.9372 0.037 Uiso 1 1 calc R
C28 C 0.4990(17) 0.5756(10) 0.9065(14) 0.034(6) Uani 1 1 d .
H28A H 0.4754 0.6033 0.9256 0.040 Uiso 1 1 calc R
C29 C 0.5593(17) 0.5825(10) 0.8721(14) 0.034(6) Uani 1 1 d .
H29A H 0.5782 0.6157 0.8671 0.040 Uiso 1 1 calc R
C30 C 0.5933(15) 0.5418(10) 0.8443(12) 0.028(5) Uani 1 1 d .
H30A H 0.6357 0.5478 0.8213 0.033 Uiso 1 1 calc R
C31 C 0.2498(17) 0.3381(12) 0.5844(17) 0.043(7) Uani 1 1 d .
H31A H 0.2420 0.3382 0.6309 0.052 Uiso 1 1 calc R
C32 C 0.1881(18) 0.3469(12) 0.5333(19) 0.048(8) Uani 1 1 d .
H32A H 0.1385 0.3514 0.5447 0.058 Uiso 1 1 calc R
C33 C 0.2000(18) 0.3490(12) 0.4670(17) 0.046(8) Uani 1 1 d .
H33A H 0.1589 0.3565 0.4320 0.055 Uiso 1 1 calc R
C34 C 0.2704(16) 0.3405(10) 0.4504(15) 0.035(6) Uani 1 1 d .
H34A H 0.2790 0.3414 0.4040 0.041 Uiso 1 1 calc R
C35 C 0.3289(16) 0.3305(9) 0.5025(13) 0.030(6) Uani 1 1 d .
C36 C 0.4084(16) 0.3209(9) 0.4935(12) 0.028(5) Uani 1 1 d .
C37 C 0.5250(16) 0.3085(9) 0.5310(12) 0.027(5) Uani 1 1 d .
C38 C 0.5994(16) 0.3035(11) 0.5754(13) 0.033(6) Uani 1 1 d .
H38A H 0.6329 0.3313 0.5647 0.040 Uiso 1 1 calc R
H38B H 0.6232 0.2713 0.5645 0.040 Uiso 1 1 calc R
C39 C 0.5943(15) 0.3047(9) 0.6504(13) 0.027(5) Uani 1 1 d .
C40 C 0.6324(15) 0.3011(9) 0.7557(13) 0.026(5) Uani 1 1 d .
C41 C 0.6790(15) 0.2946(10) 0.8233(13) 0.030(6) Uani 1 1 d .
C42 C 0.7566(16) 0.2966(10) 0.8335(16) 0.036(6) Uani 1 1 d .
H42A H 0.7841 0.3017 0.7963 0.044 Uiso 1 1 calc R
C43 C 0.7941(18) 0.2910(11) 0.9002(16) 0.043(7) Uani 1 1 d .
H43A H 0.8480 0.2926 0.9094 0.052 Uiso 1 1 calc R
C44 C 0.7526(18) 0.2830(10) 0.9526(15) 0.040(7) Uani 1 1 d .
H44A H 0.7773 0.2790 0.9983 0.047 Uiso 1 1 calc R
C45 C 0.6743(17) 0.2809(10) 0.9375(14) 0.035(6) Uani 1 1 d .
H45A H 0.6457 0.2754 0.9738 0.042 Uiso 1 1 calc R
C46 C 0.3066(15) 0.4635(11) 0.5632(14) 0.033(6) Uani 1 1 d .
H46A H 0.2629 0.4692 0.5846 0.040 Uiso 1 1 calc R
C47 C 0.3000(16) 0.4664(11) 0.4924(14) 0.033(6) Uani 1 1 d .
H47A H 0.2523 0.4743 0.4661 0.040 Uiso 1 1 calc R
C48 C 0.3624(15) 0.4578(9) 0.4604(13) 0.030(6) Uani 1 1 d .
H48A H 0.3583 0.4595 0.4120 0.035 Uiso 1 1 calc R
C49 C 0.4310(14) 0.4468(9) 0.5000(12) 0.023(5) Uani 1 1 d .
H49A H 0.4751 0.4407 0.4795 0.028 Uiso 1 1 calc R
C50 C 0.4340(13) 0.4449(9) 0.5711(12) 0.022(5) Uani 1 1 d .
C51 C 0.5039(14) 0.4339(9) 0.6180(12) 0.022(5) Uani 1 1 d .
C52 C 0.6167(14) 0.4253(9) 0.6631(12) 0.022(5) Uani 1 1 d .
C53 C 0.7020(13) 0.4223(10) 0.6675(12) 0.026(5) Uani 1 1 d .
H53A H 0.7150 0.3904 0.6456 0.031 Uiso 1 1 calc R
H53B H 0.7193 0.4506 0.6409 0.031 Uiso 1 1 calc R
C54 C 0.7441(14) 0.4241(10) 0.7376(13) 0.029(6) Uani 1 1 d .
C55 C 0.7713(15) 0.4214(10) 0.8464(13) 0.028(5) Uani 1 1 d .
C56 C 0.7519(15) 0.4133(10) 0.9150(13) 0.029(5) Uani 1 1 d .
C57 C 0.8042(18) 0.4110(10) 0.9742(14) 0.035(6) Uani 1 1 d .
H57A H 0.8569 0.4164 0.9736 0.043 Uiso 1 1 calc R
C58 C 0.7765(19) 0.4006(11) 1.0339(14) 0.040(7) Uani 1 1 d .
H58A H 0.8107 0.3984 1.0756 0.048 Uiso 1 1 calc R
C59 C 0.700(2) 0.3934(11) 1.0342(14) 0.041(7) Uani 1 1 d .
H59A H 0.6816 0.3858 1.0756 0.049 Uiso 1 1 calc R
C60 C 0.6508(18) 0.3973(10) 0.9729(14) 0.034(6) Uani 1 1 d .
H60A H 0.5978 0.3927 0.9729 0.041 Uiso 1 1 calc R
Cl1S Cl 0.1381(5) 0.5138(4) 0.6555(4) 0.056(2) Uani 1 1 d D
O1S O 0.1056(14) 0.5295(11) 0.7125(10) 0.080(9) Uani 1 1 d D
O2S O 0.1570(16) 0.4619(7) 0.6611(15) 0.089(10) Uani 1 1 d D
O3S O 0.0874(15) 0.5225(11) 0.5952(10) 0.090(10) Uani 1 1 d D
O4S O 0.2065(13) 0.5416(11) 0.6536(15) 0.094(11) Uani 1 1 d D
Cl2S Cl 0.5566(5) 0.2788(3) 1.0964(4) 0.051(2) Uani 1 1 d D
O5S O 0.550(2) 0.3137(10) 1.0384(14) 0.091(10) Uani 1 1 d D
O6S O 0.553(2) 0.2294(9) 1.0686(18) 0.095(11) Uani 1 1 d D
O7S O 0.494(2) 0.2899(14) 1.129(3) 0.15(2) Uani 1 1 d D
O8S O 0.628(2) 0.2909(19) 1.134(2) 0.16(2) Uani 1 1 d D
Cl3S Cl 0.7514(4) 0.5634(3) 0.7190(3) 0.0364(15) Uani 1 1 d D
O9S O 0.7943(14) 0.5558(10) 0.7851(11) 0.063(7) Uani 1 1 d D
O10S O 0.7951(13) 0.5506(12) 0.6660(12) 0.071(8) Uani 1 1 d D
O11S O 0.7308(17) 0.6156(8) 0.7118(14) 0.072(8) Uani 1 1 d D
O12S O 0.6834(11) 0.5330(8) 0.7112(10) 0.042(5) Uani 1 1 d D
Cl4S Cl 0.5068(5) 0.1660(3) 0.5223(6) 0.060(2) Uani 1 1 d D
O13S O 0.4439(14) 0.1987(10) 0.5114(14) 0.066(7) Uani 1 1 d D
O14S O 0.5697(18) 0.1823(14) 0.4900(19) 0.105(12) Uani 1 1 d D
O15S O 0.487(2) 0.1165(13) 0.506(5) 0.30(6) Uani 1 1 d D
O16S O 0.538(2) 0.170(3) 0.5944(18) 0.27(5) Uani 1 1 d D
Cl5S Cl 1.1926(6) 0.7984(4) 1.3831(5) 0.066(3) Uani 1 1 d D
O17S O 1.142(4) 0.834(3) 1.401(4) 0.300 Uiso 1 1 d D
O18S O 1.272(2) 0.8139(18) 1.369(2) 0.150(17) Uiso 1 1 d D
O19S O 1.160(3) 0.779(2) 1.312(2) 0.18(2) Uiso 1 1 d D
O20S O 1.2064(16) 0.7538(10) 1.4288(13) 0.070(7) Uiso 1 1 d D
Cl6S Cl 0.0535(8) 0.4913(8) 0.8778(17) 0.199(13) Uani 1 1 d D
O21S O 0.1276(12) 0.5137(8) 0.8896(11) 0.048(5) Uiso 1 1 d D
O22S O 0.009(4) 0.479(3) 0.932(3) 0.300 Uiso 1 1 d D
O23S O 0.001(3) 0.5260(18) 0.837(3) 0.17(2) Uiso 1 1 d D
O24S O 0.047(3) 0.4411(17) 0.841(3) 0.18(2) Uiso 1 1 d D
Cl7S Cl 0.7545(5) 0.5840(3) 0.9777(5) 0.053(2) Uani 1 1 d D
O25S O 0.7795(14) 0.6093(9) 1.0418(10) 0.063(7) Uiso 1 1 d D
O26S O 0.8238(18) 0.5611(15) 0.957(2) 0.153(18) Uiso 1 1 d D
O27S O 0.714(2) 0.5389(12) 0.997(2) 0.152(18) Uiso 1 1 d D
O28S O 0.730(5) 0.6200(19) 0.927(2) 0.300 Uiso 1 1 d D
Cl8S Cl 0.9181(19) 0.4448(9) 0.6122(13) 0.268(5) Uani 1 1 d DU
O29S O 0.853(4) 0.415(3) 0.618(4) 0.300 Uiso 1 1 d D
O30S O 0.966(3) 0.413(2) 0.571(3) 0.20(2) Uiso 1 1 d D
O31S O 0.934(4) 0.453(2) 0.682(2) 0.20(3) Uiso 1 1 d D
O32S O 0.910(5) 0.491(2) 0.570(4) 0.27(4) Uiso 1 1 d D
O1W O 1.258(3) 0.6229(17) 1.558(2) 0.129(14) Uiso 1 1 d .
O2W O 1.214(3) 0.6504(18) 1.432(2) 0.142(16) Uiso 1 1 d .
O3W O 0.8647(16) 0.7967(11) 1.1039(15) 0.071(8) Uiso 1 1 d .
O4W O 1.3961(18) 0.5812(12) 1.5407(16) 0.081(9) Uiso 1 1 d .
O5W O 0.8111(19) 0.7017(12) 1.1160(17) 0.088(9) Uiso 1 1 d .
O1SP O 1.029(3) 0.6598(16) 1.231(2) 0.119(13) Uiso 1 1 d .
C1S C 1.098(6) 0.672(4) 1.289(6) 0.21(4) Uiso 1 1 d .

loop_
_atom_site_aniso_label
_atom_site_aniso_U_11
_atom_site_aniso_U_22
_atom_site_aniso_U_33
_atom_site_aniso_U_23
_atom_site_aniso_U_13
_atom_site_aniso_U_12
Cu1 0.0253(15) 0.0277(16) 0.0170(14) 0.0006(11) 0.0047(11) -0.0029(12)
Cu2 0.0317(17) 0.0244(15) 0.0228(15) -0.0002(12) 0.0073(13) -0.0039(13)
Cu3 0.0249(15) 0.0293(16) 0.0213(15) -0.0027(12) 0.0039(12) -0.0003(13)
Cu4 0.0238(15) 0.0253(15) 0.0236(15) -0.0033(12) 0.0099(12) -0.0042(12)
N1 0.034(12) 0.025(11) 0.032(12) 0.000(9) 0.001(10) -0.005(9)
N2 0.025(11) 0.027(11) 0.027(11) -0.001(9) 0.008(9) -0.001(9)
N3 0.026(11) 0.026(11) 0.029(11) -0.002(9) 0.009(9) -0.002(9)
N4 0.032(12) 0.029(11) 0.036(12) -0.003(9) 0.015(10) -0.007(9)
N5 0.025(11) 0.035(12) 0.034(12) -0.007(10) 0.012(9) 0.003(9)
N6 0.032(12) 0.028(11) 0.031(12) -0.002(9) 0.008(10) 0.001(9)
N7 0.031(12) 0.028(11) 0.029(11) -0.001(9) 0.010(9) -0.002(9)
N8 0.028(11) 0.029(11) 0.020(10) 0.000(8) 0.003(8) -0.004(9)
N9 0.034(12) 0.028(11) 0.028(11) 0.001(9) 0.003(9) 0.000(9)
N10 0.062(17) 0.029(13) 0.040(14) -0.001(10) 0.019(13) -0.011(12)
N11 0.060(17) 0.035(13) 0.037(13) -0.003(10) 0.024(12) -0.014(12)
N12 0.037(13) 0.028(11) 0.025(11) 0.001(9) 0.011(10) -0.009(10)
N13 0.031(11) 0.025(10) 0.019(10) 0.004(8) 0.008(9) -0.007(9)
N14 0.024(11) 0.025(10) 0.024(10) -0.002(8) 0.006(8) -0.006(8)
N15 0.040(13) 0.026(11) 0.031(12) -0.004(9) 0.016(10) -0.002(10)
N16 0.029(11) 0.028(11) 0.017(10) 0.000(8) 0.002(8) -0.002(9)
N17 0.033(12) 0.033(12) 0.031(12) -0.001(9) 0.000(10) -0.005(10)
N18 0.045(14) 0.035(13) 0.024(11) 0.002(9) 0.003(10) 0.003(11)
N19 0.040(13) 0.031(12) 0.026(11) 0.003(9) 0.007(10) 0.010(10)
N20 0.031(12) 0.026(11) 0.025(11) -0.002(9) 0.002(9) 0.006(9)
N21 0.033(12) 0.028(11) 0.017(10) -0.001(8) 0.003(8) 0.002(9)
N22 0.030(11) 0.022(10) 0.021(10) -0.001(8) 0.003(9) -0.001(8)
N23 0.024(11) 0.028(11) 0.029(11) 0.001(9) 0.009(9) 0.002(9)
N24 0.037(13) 0.026(11) 0.025(11) 0.001(9) -0.003(9) 0.001(9)
N25 0.024(11) 0.032(11) 0.022(10) 0.000(9) 0.002(8) -0.005(9)
N26 0.024(10) 0.024(10) 0.020(10) -0.003(8) 0.005(8) -0.002(8)
N27 0.020(10) 0.024(10) 0.023(10) 0.004(8) 0.006(8) -0.001(8)
N28 0.021(10) 0.034(11) 0.013(9) -0.001(8) 0.004(8) 0.001(8)
N29 0.018(11) 0.10(2) 0.025(12) -0.004(13) 0.001(9) 0.003(13)
N30 0.026(13) 0.10(2) 0.024(12) -0.008(13) -0.002(10) 0.000(13)
N31 0.022(10) 0.030(11) 0.018(10) 0.002(8) 0.001(8) -0.001(8)
N32 0.032(12) 0.024(11) 0.023(10) 0.002(8) 0.004(9) -0.001(9)
C1 0.039(16) 0.028(14) 0.039(16) -0.009(12) -0.001(13) -0.003(12)
C2 0.06(2) 0.025(14) 0.044(18) -0.003(12) -0.013(15) -0.005(13)
C3 0.053(19) 0.031(15) 0.045(18) 0.010(13) -0.003(15) -0.015(14)
C4 0.036(16) 0.035(15) 0.046(17) -0.003(13) 0.004(13) -0.011(12)
C5 0.029(14) 0.029(14) 0.033(14) 0.003(11) -0.004(11) -0.009(11)
C6 0.026(13) 0.030(14) 0.030(13) -0.003(11) 0.007(11) -0.008(11)
C7 0.029(13) 0.032(14) 0.027(13) -0.003(10) 0.008(11) -0.005(11)
C8 0.032(14) 0.032(14) 0.044(16) -0.003(12) 0.022(13) -0.002(11)
C9 0.028(13) 0.030(13) 0.021(12) -0.003(10) 0.005(10) -0.004(10)
C10 0.033(14) 0.028(13) 0.027(13) -0.002(10) 0.002(11) 0.003(11)
C11 0.036(15) 0.026(13) 0.028(13) -0.001(10) 0.001(11) 0.002(11)
C12 0.044(17) 0.026(14) 0.042(16) -0.001(12) 0.010(13) 0.004(12)
C13 0.048(18) 0.031(15) 0.044(17) 0.003(13) 0.001(14) -0.009(13)
C14 0.039(16) 0.036(15) 0.035(15) 0.003(12) 0.005(13) -0.009(12)
C15 0.030(14) 0.036(14) 0.026(13) 0.002(11) 0.005(11) -0.004(11)
C16 0.035(15) 0.031(14) 0.037(15) -0.005(12) 0.005(12) -0.003(12)
C17 0.035(16) 0.035(16) 0.052(18) -0.009(14) 0.004(14) 0.007(13)
C18 0.044(18) 0.028(15) 0.06(2) 0.002(14) -0.001(15) 0.004(13)
C19 0.032(15) 0.033(15) 0.045(17) 0.004(13) -0.002(13) -0.004(12)
C20 0.035(15) 0.024(13) 0.035(14) 0.002(11) -0.002(12) 0.001(11)
C21 0.046(17) 0.024(13) 0.029(14) 0.000(10) 0.005(12) -0.006(12)
C22 0.041(16) 0.032(14) 0.023(13) 0.002(10) 0.008(11) -0.008(12)
C23 0.046(17) 0.027(14) 0.036(15) -0.006(11) 0.022(13) -0.013(12)
C24 0.038(15) 0.028(13) 0.024(12) -0.001(10) 0.012(11) -0.004(11)
C25 0.024(12) 0.028(12) 0.018(11) -0.005(9) 0.007(9) -0.007(10)
C26 0.033(14) 0.027(13) 0.020(12) -0.002(10) 0.004(10) -0.002(11)
C27 0.036(15) 0.028(13) 0.030(13) 0.000(11) 0.009(11) -0.001(11)
C28 0.043(16) 0.026(13) 0.034(15) -0.002(11) 0.009(12) 0.000(12)
C29 0.045(16) 0.024(13) 0.030(14) 0.003(11) 0.000(12) -0.007(12)
C30 0.029(13) 0.031(13) 0.023(12) 0.003(10) 0.006(10) -0.007(11)
C31 0.029(15) 0.055(19) 0.044(17) -0.002(14) 0.003(13) -0.002(14)
C32 0.032(16) 0.047(19) 0.06(2) 0.002(16) -0.002(15) 0.001(14)
C33 0.038(17) 0.042(17) 0.050(19) 0.000(14) -0.020(14) -0.004(14)
C34 0.039(16) 0.024(13) 0.037(15) 0.003(11) -0.009(12) -0.005(11)
C35 0.041(15) 0.017(12) 0.029(13) 0.000(10) 0.002(11) -0.002(11)
C36 0.042(15) 0.023(12) 0.020(12) 0.000(9) 0.004(11) -0.002(11)
C37 0.041(15) 0.022(12) 0.021(12) -0.003(9) 0.007(11) 0.005(11)
C38 0.035(15) 0.040(15) 0.024(13) 0.002(11) 0.007(11) 0.015(12)
C39 0.033(14) 0.025(13) 0.024(12) -0.001(10) 0.007(11) 0.004(10)
C40 0.028(13) 0.026(12) 0.025(12) 0.000(10) 0.003(10) -0.003(10)
C41 0.033(14) 0.026(13) 0.028(13) -0.005(10) -0.003(11) 0.001(11)
C42 0.032(15) 0.030(14) 0.045(17) -0.003(12) 0.002(13) 0.004(11)
C43 0.038(16) 0.035(16) 0.049(18) -0.007(14) -0.015(14) 0.003(13)
C44 0.054(19) 0.026(14) 0.033(15) -0.002(11) -0.015(14) 0.007(13)
C45 0.047(17) 0.025(13) 0.030(14) 0.001(11) -0.005(12) 0.005(12)
C46 0.022(13) 0.045(16) 0.032(14) -0.006(12) 0.004(11) -0.006(11)
C47 0.027(13) 0.038(15) 0.032(14) 0.000(11) -0.005(11) 0.003(11)
C48 0.036(15) 0.025(13) 0.026(13) 0.002(10) 0.000(11) -0.004(11)
C49 0.024(12) 0.024(12) 0.022(12) 0.003(9) 0.002(10) 0.000(10)
C50 0.020(11) 0.021(11) 0.023(12) 0.000(9) 0.002(9) -0.001(9)
C51 0.027(12) 0.020(11) 0.018(11) 0.006(9) 0.004(9) -0.003(9)
C52 0.025(12) 0.023(12) 0.020(11) 0.002(9) 0.005(9) 0.000(9)
C53 0.019(12) 0.040(15) 0.020(12) 0.001(10) 0.003(9) 0.001(10)
C54 0.024(13) 0.036(15) 0.029(13) 0.000(11) 0.007(11) 0.005(11)
C55 0.027(13) 0.029(13) 0.028(13) -0.005(10) 0.001(10) 0.001(11)
C56 0.035(14) 0.027(13) 0.025(13) -0.004(10) 0.001(11) -0.003(11)
C57 0.043(16) 0.034(15) 0.026(14) 0.004(11) -0.007(12) 0.004(12)
C58 0.06(2) 0.033(15) 0.025(14) 0.000(11) -0.010(13) 0.004(14)
C59 0.07(2) 0.035(15) 0.019(13) 0.004(11) 0.001(13) 0.001(15)
C60 0.045(17) 0.030(14) 0.028(14) 0.004(11) 0.003(12) -0.001(12)
Cl1S 0.047(5) 0.081(6) 0.041(4) -0.003(4) 0.012(4) 0.015(4)
O1S 0.062(17) 0.13(3) 0.048(15) -0.005(16) 0.023(13) 0.035(18)
O2S 0.08(2) 0.08(2) 0.11(3) 0.001(19) 0.027(19) 0.006(18)
O3S 0.10(2) 0.11(3) 0.050(16) -0.005(16) -0.009(16) 0.04(2)
O4S 0.08(2) 0.12(3) 0.09(2) -0.03(2) 0.039(19) -0.02(2)
Cl2S 0.061(5) 0.040(4) 0.055(5) -0.004(4) 0.016(4) 0.001(4)
O5S 0.14(3) 0.059(18) 0.08(2) 0.008(15) 0.04(2) 0.004(19)
O6S 0.13(3) 0.039(15) 0.11(3) -0.011(16) 0.03(2) 0.006(17)
O7S 0.17(4) 0.09(3) 0.22(5) -0.01(3) 0.15(4) 0.00(3)
O8S 0.12(4) 0.19(5) 0.15(4) -0.02(4) -0.05(3) 0.00(3)
Cl3S 0.036(4) 0.047(4) 0.026(3) -0.005(3) 0.005(3) -0.011(3)
O9S 0.061(16) 0.083(19) 0.039(13) -0.001(12) -0.014(11) -0.014(14)
O10S 0.042(14) 0.12(2) 0.052(15) -0.031(15) 0.024(12) -0.024(15)
O11S 0.10(2) 0.039(14) 0.076(19) 0.001(13) 0.006(16) -0.007(14)
O12S 0.033(11) 0.055(13) 0.039(11) -0.002(10) 0.008(9) -0.011(9)
Cl4S 0.042(5) 0.053(5) 0.087(7) 0.009(5) 0.015(5) 0.009(4)
O13S 0.054(15) 0.071(17) 0.070(17) -0.003(14) -0.004(13) 0.022(13)
O14S 0.08(2) 0.13(3) 0.12(3) 0.02(2) 0.04(2) -0.01(2)
O15S 0.07(3) 0.07(3) 0.73(18) -0.01(6) -0.02(6) 0.00(2)
O16S 0.09(3) 0.59(15) 0.12(4) 0.14(6) 0.01(3) 0.11(6)
Cl5S 0.075(7) 0.059(6) 0.071(6) 0.001(5) 0.035(5) 0.019(5)
Cl6S 0.053(8) 0.132(15) 0.39(4) 0.06(2) -0.028(14) -0.039(9)
Cl7S 0.064(5) 0.045(4) 0.055(5) 0.004(4) 0.023(4) -0.001(4)
Cl8S 0.455(6) 0.201(6) 0.220(5) -0.117(3) 0.283(3) -0.203(3)

loop_
_atom_type_symbol
_atom_type_description
_atom_type_scat_dispersion_real
_atom_type_scat_dispersion_imag
_atom_type_scat_source
C C 0.0033 0.0016 'International Tables Vol C Tables 4.2.6.8 and 6.1.1.4'
H H 0.0000 0.0000 'International Tables Vol C Tables 4.2.6.8 and 6.1.1.4'
N N 0.0061 0.0033 'International Tables Vol C Tables 4.2.6.8 and 6.1.1.4'
O O 0.0106 0.0060 'International Tables Vol C Tables 4.2.6.8 and 6.1.1.4'
Cl Cl 0.1484 0.1585 'International Tables Vol C Tables 4.2.6.8 and 6.1.1.4'
Cu Cu 0.3201 1.2651 'International Tables Vol C Tables 4.2.6.8 and 6.1.1.4'

loop_
_geom_angle_atom_site_label_1
_geom_angle_atom_site_label_2
_geom_angle_atom_site_label_3
_geom_angle
N31 Cu1 N14 166.6(9)
N31 Cu1 N27 86.6(8)
N14 Cu1 N27 101.4(8)
N31 Cu1 N32 78.4(8)
N14 Cu1 N32 92.7(8)
N27 Cu1 N32 164.5(8)
N31 Cu1 N16 112.3(8)
N14 Cu1 N16 77.5(8)
N27 Cu1 N16 98.4(8)
N32 Cu1 N16 90.7(7)
N12 Cu2 N22 166.2(9)
N12 Cu2 N13 85.8(9)
N22 Cu2 N13 101.6(8)
N12 Cu2 N9 79.1(9)
N22 Cu2 N9 93.0(8)
N13 Cu2 N9 164.8(8)
N12 Cu2 N24 112.4(9)
N22 Cu2 N24 78.3(8)
N13 Cu2 N24 98.4(8)
N9 Cu2 N24 88.6(8)
N20 Cu3 N2 160.9(9)
N20 Cu3 N21 85.8(9)
N2 Cu3 N21 101.8(8)
N20 Cu3 N17 79.2(9)
N2 Cu3 N17 91.9(9)
N21 Cu3 N17 164.7(8)
N20 Cu3 N1 120.0(9)
N2 Cu3 N1 77.0(8)
N21 Cu3 N1 96.5(8)
N17 Cu3 N1 93.2(8)
N7 Cu4 N26 163.8(9)
N7 Cu4 N3 86.1(9)
N26 Cu4 N3 102.1(8)
N7 Cu4 N8 78.5(8)
N26 Cu4 N8 92.2(8)
N3 Cu4 N8 164.4(8)
N7 Cu4 N25 115.6(9)
N26 Cu4 N25 77.7(8)
N3 Cu4 N25 96.8(8)
N8 Cu4 N25 92.3(8)
C1 N1 C5 118(2)
C1 N1 Cu3 132.6(19)
C5 N1 Cu3 109.6(16)
C6 N2 N3 106.0(19)
C6 N2 Cu3 117.1(17)
N3 N2 Cu3 132.5(16)
C7 N3 N2 105(2)
C7 N3 Cu4 129.2(17)
N2 N3 Cu4 125.3(15)
C6 N4 C7 103(2)
C6 N4 H4B 128.5
C7 N4 H4B 128.5
C9 N5 N6 111(2)
C9 N5 H5A 124.4
N6 N5 H5A 124.4
C10 N6 N5 102(2)
C9 N7 C10 104(2)
C9 N7 Cu4 136.6(18)
C10 N7 Cu4 119.0(17)
C15 N8 C11 118(2)
C15 N8 Cu4 127.3(18)
C11 N8 Cu4 114.3(16)
C16 N9 C20 118(2)
C16 N9 Cu2 127.7(18)
C20 N9 Cu2 113.7(17)
C21 N10 N11 102(2)
C22 N11 N10 111(2)
C22 N11 H11A 124.4
N10 N11 H11A 124.4
C22 N12 C21 105(2)
C22 N12 Cu2 136.8(19)
C21 N12 Cu2 118.4(18)
C24 N13 N14 104.4(19)
C24 N13 Cu2 130.7(16)
N14 N13 Cu2 124.9(15)
C25 N14 N13 106.0(18)
C25 N14 Cu1 116.7(16)
N13 N14 Cu1 133.2(16)
C24 N15 C25 103(2)
C24 N15 H15B 128.7
C25 N15 H15B 128.7
C26 N16 C30 117(2)
C26 N16 Cu1 109.7(16)
C30 N16 Cu1 133.3(17)
C31 N17 C35 118(3)
C31 N17 Cu3 128(2)
C35 N17 Cu3 113.7(18)
C36 N18 N19 103(2)
C37 N19 N18 111(2)
C37 N19 H19B 124.6
N18 N19 H19B 124.6
C37 N20 C36 105(2)
C37 N20 Cu3 136.6(18)
C36 N20 Cu3 118.8(17)
C39 N21 N22 105(2)
C39 N21 Cu3 130.1(17)
N22 N21 Cu3 125.2(15)
C40 N22 N21 107(2)
C40 N22 Cu2 115.7(16)
N21 N22 Cu2 133.9(16)
C40 N23 C39 103(2)
C40 N23 H23C 128.6
C39 N23 H23C 128.6
C45 N24 C41 118(2)
C45 N24 Cu2 132(2)
C41 N24 Cu2 109.8(16)
C46 N25 C50 118(2)
C46 N25 Cu4 131.3(17)
C50 N25 Cu4 110.2(16)
C51 N26 N27 105.4(18)
C51 N26 Cu4 116.3(16)
N27 N26 Cu4 134.2(15)
C52 N27 N26 105.7(19)
C52 N27 Cu1 129.3(16)
N26 N27 Cu1 125.0(14)
C51 N28 C52 102.9(19)
C51 N28 H28B 128.6
C52 N28 H28B 128.6
C54 N29 N30 112(2)
C54 N29 H29B 123.9
N30 N29 H29B 123.9
C55 N30 N29 101(2)
C54 N31 C55 105(2)
C54 N31 Cu1 136.3(18)
C55 N31 Cu1 118.8(16)
C60 N32 C56 118(2)
C60 N32 Cu1 127.4(19)
C56 N32 Cu1 114.3(16)
N1 C1 C2 122(3)
N1 C1 H1A 119.2
C2 C1 H1A 119.2
C3 C2 C1 120(3)
C3 C2 H2A 119.8
C1 C2 H2A 119.8
C2 C3 C4 120(3)
C2 C3 H3A 120.1
C4 C3 H3A 120.1
C5 C4 C3 116(3)
C5 C4 H4A 121.8
C3 C4 H4A 121.8
N1 C5 C4 124(3)
N1 C5 C6 114(2)
C4 C5 C6 122(3)
N2 C6 N4 113(2)
N2 C6 C5 120(2)
N4 C6 C5 127(2)
N3 C7 N4 112(2)
N3 C7 C8 128(2)
N4 C7 C8 120(2)
C9 C8 C7 115(2)
C9 C8 H8A 108.6
C7 C8 H8A 108.6
C9 C8 H8B 108.6
C7 C8 H8B 108.6
H8A C8 H8B 107.6
N7 C9 N5 109(2)
N7 C9 C8 125(2)
N5 C9 C8 126(2)
N6 C10 N7 114(2)
N6 C10 C11 130(2)
N7 C10 C11 116(2)
N8 C11 C12 123(3)
N8 C11 C10 112(2)
C12 C11 C10 125(3)
C11 C12 C13 118(3)
C11 C12 H12A 120.9
C13 C12 H12A 120.9
C14 C13 C12 119(3)
C14 C13 H13A 120.4
C12 C13 H13A 120.4
C13 C14 C15 120(3)
C13 C14 H14A 120.0
C15 C14 H14A 120.0
N8 C15 C14 121(3)
N8 C15 H15A 119.3
C14 C15 H15A 119.3
N9 C16 C17 122(3)
N9 C16 H16A 119.2
C17 C16 H16A 119.2
C18 C17 C16 121(3)
C18 C17 H17A 119.4
C16 C17 H17A 119.5
C17 C18 C19 118(3)
C17 C18 H18A 120.9
C19 C18 H18A 120.9
C18 C19 C20 119(3)
C18 C19 H19A 120.7
C20 C19 H19A 120.7
N9 C20 C19 122(3)
N9 C20 C21 113(2)
C19 C20 C21 125(3)
N10 C21 N12 114(2)
N10 C21 C20 131(2)
N12 C21 C20 115(2)
N12 C22 N11 108(2)
N12 C22 C23 125(2)
N11 C22 C23 127(2)
C22 C23 C24 114(2)
C22 C23 H23A 108.8
C24 C23 H23A 108.8
C22 C23 H23B 108.8
C24 C23 H23B 108.8
H23A C23 H23B 107.7
N15 C24 N13 114(2)
N15 C24 C23 119(2)
N13 C24 C23 127(2)
N14 C25 N15 113(2)
N14 C25 C26 120(2)
N15 C25 C26 127(2)
N16 C26 C27 123(2)
N16 C26 C25 114(2)
C27 C26 C25 122(2)
C28 C27 C26 119(2)
C28 C27 H27A 120.3
C26 C27 H27A 120.3
C29 C28 C27 117(3)
C29 C28 H28A 121.4
C27 C28 H28A 121.4
C28 C29 C30 121(2)
C28 C29 H29A 119.5
C30 C29 H29A 119.5
N16 C30 C29 122(2)
N16 C30 H30A 118.8
C29 C30 H30A 118.8
N17 C31 C32 122(3)
N17 C31 H31A 119.2
C32 C31 H31A 119.2
C33 C32 C31 119(3)
C33 C32 H32A 120.5
C31 C32 H32A 120.5
C34 C33 C32 121(3)
C34 C33 H33A 119.7
C32 C33 H33A 119.7
C33 C34 C35 118(3)
C33 C34 H34A 120.9
C35 C34 H34A 120.9
N17 C35 C34 123(3)
N17 C35 C36 112(2)
C34 C35 C36 125(3)
N18 C36 N20 114(2)
N18 C36 C35 130(2)
N20 C36 C35 116(2)
N20 C37 N19 108(2)
N20 C37 C38 126(2)
N19 C37 C38 126(2)
C37 C38 C39 114(2)
C37 C38 H38A 108.8
C39 C38 H38A 108.8
C37 C38 H38B 108.8
C39 C38 H38B 108.8
H38A C38 H38B 107.7
N23 C39 N21 113(2)
N23 C39 C38 119(2)
N21 C39 C38 128(2)
N23 C40 N22 113(2)
N23 C40 C41 126(2)
N22 C40 C41 121(2)
N24 C41 C42 123(3)
N24 C41 C40 113(2)
C42 C41 C40 123(3)
C41 C42 C43 118(3)
C41 C42 H42A 121.1
C43 C42 H42A 121.1
C44 C43 C42 120(3)
C44 C43 H43A 120.2
C42 C43 H43A 120.2
C43 C44 C45 119(3)
C43 C44 H44A 120.6
C45 C44 H44A 120.6
N24 C45 C44 123(3)
N24 C45 H45A 118.7
C44 C45 H45A 118.7
N25 C46 C47 122(2)
N25 C46 H46A 119.1
C47 C46 H46A 119.1
C48 C47 C46 120(2)
C48 C47 H47A 120.0
C46 C47 H47A 120.0
C47 C48 C49 119(2)
C47 C48 H48A 120.7
C49 C48 H48A 120.7
C48 C49 C50 118(2)
C48 C49 H49A 120.8
C50 C49 H49A 120.8
N25 C50 C49 123(2)
N25 C50 C51 114(2)
C49 C50 C51 123(2)
N28 C51 N26 113(2)
N28 C51 C50 127(2)
N26 C51 C50 120(2)
N28 C52 N27 113(2)
N28 C52 C53 120(2)
N27 C52 C53 128(2)
C54 C53 C52 115(2)
C54 C53 H53A 108.6
C52 C53 H53A 108.6
C54 C53 H53B 108.6
C52 C53 H53B 108.6
H53A C53 H53B 107.6
N29 C54 N31 108(2)
N29 C54 C53 128(2)
N31 C54 C53 124(2)
N30 C55 N31 114(2)
N30 C55 C56 130(3)
N31 C55 C56 116(2)
N32 C56 C57 123(2)
N32 C56 C55 112(2)
C57 C56 C55 125(3)
C58 C57 C56 117(3)
C58 C57 H57A 121.5
C56 C57 H57A 121.5
C59 C58 C57 121(3)
C59 C58 H58A 119.6
C57 C58 H58A 119.6
C58 C59 C60 119(3)
C58 C59 H59A 120.5
C60 C59 H59A 120.5
N32 C60 C59 121(3)
N32 C60 H60A 119.4
C59 C60 H60A 119.4
O3S Cl1S O1S 110.2(14)
O3S Cl1S O2S 109.9(15)
O1S Cl1S O2S 110.2(15)
O3S Cl1S O4S 109.7(16)
O1S Cl1S O4S 108.9(15)
O2S Cl1S O4S 108.0(15)
O7S Cl2S O8S 115(3)
O7S Cl2S O6S 112(2)
O8S Cl2S O6S 114(3)
O7S Cl2S O5S 105(2)
O8S Cl2S O5S 103(3)
O6S Cl2S O5S 106.6(19)
O9S Cl3S O11S 108.8(16)
O9S Cl3S O10S 111.1(16)
O11S Cl3S O10S 108.2(18)
O9S Cl3S O12S 110.3(14)
O11S Cl3S O12S 109.2(16)
O10S Cl3S O12S 109.1(13)
O15S Cl4S O13S 113(2)
O15S Cl4S O14S 112(3)
O13S Cl4S O14S 114(2)
O15S Cl4S O16S 110(4)
O13S Cl4S O16S 106(3)
O14S Cl4S O16S 102(3)
O17S Cl5S O20S 116(4)
O17S Cl5S O19S 107(4)
O20S Cl5S O19S 107(2)
O17S Cl5S O18S 121(4)
O20S Cl5S O18S 105(2)
O19S Cl5S O18S 99(3)
O21S Cl6S O23S 109(3)
O21S Cl6S O22S 124(4)
O23S Cl6S O22S 100(4)
O21S Cl6S O24S 116(3)
O23S Cl6S O24S 107(3)
O22S Cl6S O24S 98(4)
O28S Cl7S O25S 109(2)
O28S Cl7S O27S 128(4)
O25S Cl7S O27S 104.5(16)
O28S Cl7S O26S 105(3)
O25S Cl7S O26S 105.7(17)
O27S Cl7S O26S 101.5(18)
O31S Cl8S O29S 93(4)
O31S Cl8S O32S 115(4)
O29S Cl8S O32S 120(5)
O31S Cl8S O30S 125(4)
O29S Cl8S O30S 106(4)
O32S Cl8S O30S 100(3)

loop_
_geom_bond_atom_site_label_1
_geom_bond_atom_site_label_2
_geom_bond_distance
Cu1 N31 1.92(2)
Cu1 N14 1.98(2)
Cu1 N27 2.01(2)
Cu1 N32 2.13(2)
Cu1 N16 2.28(2)
Cu2 N12 1.92(2)
Cu2 N22 1.98(2)
Cu2 N13 2.00(2)
Cu2 N9 2.11(2)
Cu2 N24 2.29(2)
Cu3 N20 1.91(2)
Cu3 N2 1.99(2)
Cu3 N21 2.00(2)
Cu3 N17 2.14(2)
Cu3 N1 2.32(2)
Cu4 N7 1.92(2)
Cu4 N26 1.987(19)
Cu4 N3 2.03(2)
Cu4 N8 2.12(2)
Cu4 N25 2.26(2)
N1 C1 1.34(3)
N1 C5 1.34(4)
N2 C6 1.33(3)
N2 N3 1.38(3)
N3 C7 1.35(3)
N4 C6 1.34(3)
N4 C7 1.35(3)
N4 H4B 0.8800
N5 C9 1.33(3)
N5 N6 1.36(3)
N5 H5A 0.8800
N6 C10 1.31(3)
N7 C9 1.31(3)
N7 C10 1.36(3)
N8 C15 1.34(3)
N8 C11 1.36(3)
N9 C16 1.33(3)
N9 C20 1.35(3)
N10 C21 1.30(4)
N10 N11 1.36(3)
N11 C22 1.33(3)
N11 H11A 0.8800
N12 C22 1.32(3)
N12 C21 1.36(3)
N13 C24 1.36(3)
N13 N14 1.39(3)
N14 C25 1.33(3)
N15 C24 1.33(3)
N15 C25 1.35(3)
N15 H15B 0.8800
N16 C26 1.34(3)
N16 C30 1.35(3)
N17 C31 1.33(4)
N17 C35 1.36(3)
N18 C36 1.30(3)
N18 N19 1.36(3)
N19 C37 1.34(3)
N19 H19B 0.8800
N20 C37 1.31(3)
N20 C36 1.37(3)
N21 C39 1.35(3)
N21 N22 1.37(3)
N22 C40 1.33(3)
N23 C40 1.33(3)
N23 C39 1.34(3)
N23 H23C 0.8800
N24 C45 1.33(3)
N24 C41 1.35(3)
N25 C46 1.34(3)
N25 C50 1.34(3)
N26 C51 1.33(3)
N26 N27 1.37(3)
N27 C52 1.34(3)
N28 C51 1.33(3)
N28 C52 1.33(3)
N28 H28B 0.8800
N29 C54 1.32(3)
N29 N30 1.37(3)
N29 H29B 0.8800
N30 C55 1.31(3)
N31 C54 1.33(3)
N31 C55 1.36(3)
N32 C60 1.34(3)
N32 C56 1.35(3)
C1 C2 1.39(4)
C1 H1A 0.9500
C2 C3 1.35(5)
C2 H2A 0.9500
C3 C4 1.40(4)
C3 H3A 0.9500
C4 C5 1.39(4)
C4 H4A 0.9500
C5 C6 1.47(4)
C7 C8 1.49(4)
C8 C9 1.49(4)
C8 H8A 0.9900
C8 H8B 0.9900
C10 C11 1.46(4)
C11 C12 1.38(4)
C12 C13 1.40(4)
C12 H12A 0.9500
C13 C14 1.37(4)
C13 H13A 0.9500
C14 C15 1.39(4)
C14 H14A 0.9500
C15 H15A 0.9500
C16 C17 1.38(4)
C16 H16A 0.9500
C17 C18 1.36(4)
C17 H17A 0.9500
C18 C19 1.38(4)
C18 H18A 0.9500
C19 C20 1.39(4)
C19 H19A 0.9500
C20 C21 1.47(4)
C22 C23 1.49(4)
C23 C24 1.51(3)
C23 H23A 0.9900
C23 H23B 0.9900
C25 C26 1.46(3)
C26 C27 1.39(4)
C27 C28 1.39(4)
C27 H27A 0.9500
C28 C29 1.37(4)
C28 H28A 0.9500
C29 C30 1.39(4)
C29 H29A 0.9500
C30 H30A 0.9500
C31 C32 1.40(4)
C31 H31A 0.9500
C32 C33 1.36(5)
C32 H32A 0.9500
C33 C34 1.36(4)
C33 H33A 0.9500
C34 C35 1.38(4)
C34 H34A 0.9500
C35 C36 1.47(4)
C37 C38 1.48(4)
C38 C39 1.50(3)
C38 H38A 0.9900
C38 H38B 0.9900
C40 C41 1.47(4)
C41 C42 1.37(4)
C42 C43 1.39(4)
C42 H42A 0.9500
C43 C44 1.37(5)
C43 H43A 0.9500
C44 C45 1.38(4)
C44 H44A 0.9500
C45 H45A 0.9500
C46 C47 1.39(4)
C46 H46A 0.9500
C47 C48 1.38(4)
C47 H47A 0.9500
C48 C49 1.38(4)
C48 H48A 0.9500
C49 C50 1.40(3)
C49 H49A 0.9500
C50 C51 1.47(3)
C52 C53 1.51(3)
C53 C54 1.47(3)
C53 H53A 0.9900
C53 H53B 0.9900
C55 C56 1.46(4)
C56 C57 1.38(4)
C57 C58 1.37(4)
C57 H57A 0.9500
C58 C59 1.37(5)
C58 H58A 0.9500
C59 C60 1.39(4)
C59 H59A 0.9500
C60 H60A 0.9500
Cl1S O3S 1.402(17)
Cl1S O1S 1.403(15)
Cl1S O2S 1.414(17)
Cl1S O4S 1.426(17)
Cl2S O7S 1.41(3)
Cl2S O8S 1.41(3)
Cl2S O6S 1.41(2)
Cl2S O5S 1.46(2)
Cl3S O9S 1.42(2)
Cl3S O11S 1.43(2)
Cl3S O10S 1.43(2)
Cl3S O12S 1.440(18)
Cl4S O15S 1.38(3)
Cl4S O13S 1.40(2)
Cl4S O14S 1.43(3)
Cl4S O16S 1.45(3)
Cl5S O17S 1.38(4)
Cl5S O20S 1.48(2)
Cl5S O19S 1.53(4)
Cl5S O18S 1.55(3)
Cl6S O21S 1.43(2)
Cl6S O23S 1.46(4)
Cl6S O22S 1.47(4)
Cl6S O24S 1.51(4)
Cl7S O28S 1.40(2)
Cl7S O25S 1.443(18)
Cl7S O27S 1.47(2)
Cl7S O26S 1.48(2)
Cl8S O31S 1.37(4)
Cl8S O29S 1.41(4)
Cl8S O32S 1.48(4)
Cl8S O30S 1.52(4)
O1SP C1S 1.58(11)
